data_4030295
loop_
_publ_author_name
'Chung, Abbie'
'Miner, Matthew R.'
'Richert, Kathleen J.'
'Rieder, Curtis J.'
'Woerpel, K. A.'

_publ_section_title
;
 Formation of an Endoperoxide upon Chromium-Catalyzed Allylic Oxidation of
 a Triterpene by Oxygen.
;
_journal_issue 1
_journal_name_full 'The Journal of organic chemistry'
_journal_page_first 266
_journal_paper_doi 10.1021/jo502344x
_journal_volume 80
_journal_year 2014
_chemical_absolute_configuration SN
_chemical_formula_sum 'C31 H44 O4'
_chemical_formula_weight 480.66
_chemical_name_systematic
; 
 ? 
;
_space_group_IT_number 4
_symmetry_cell_setting monoclinic
_symmetry_space_group_name_Hall 'P 2yb'
_symmetry_space_group_name_H-M 'P 1 21 1'
_atom_sites_solution_hydrogens geom
_atom_sites_solution_primary direct
_atom_sites_solution_secondary difmap
_audit_creation_method SHELXL-97
_cell_angle_alpha 90.00
_cell_angle_beta 98.7010(10)
_cell_angle_gamma 90.00
_cell_formula_units_Z 4
_cell_length_a 11.9733(4)
_cell_length_b 7.2755(2)
_cell_length_c 31.2394(10)
_cell_measurement_reflns_used 9720
_cell_measurement_temperature 100(2)
_cell_measurement_theta_max 28.28
_cell_measurement_theta_min 2.42
_cell_volume 2690.00(14)
_computing_cell_refinement 'Bruker SAINT'
_computing_data_collection 'Bruker APEX2'
_computing_data_reduction 'Bruker SAINT'
_computing_molecular_graphics 'Bruker SHELXTL'
_computing_publication_material 'Bruker SHELXTL'
_computing_structure_refinement 'SHELXL-97 (Sheldrick, 2008)'
_computing_structure_solution 'SHELXS-97 (Sheldrick, 2008)'
_diffrn_ambient_temperature 100(2)
_diffrn_measured_fraction_theta_full 0.999
_diffrn_measured_fraction_theta_max 0.999
_diffrn_measurement_device_type 'Bruker APEX-II CCD'
_diffrn_measurement_method '\f and \w scans'
_diffrn_radiation_monochromator graphite
_diffrn_radiation_source 'fine-focus sealed tube'
_diffrn_radiation_type MoK\a
_diffrn_radiation_wavelength 0.71073
_diffrn_reflns_av_R_equivalents 0.0270
_diffrn_reflns_av_sigmaI/netI 0.0141
_diffrn_reflns_limit_h_max 15
_diffrn_reflns_limit_h_min -15
_diffrn_reflns_limit_k_max 9
_diffrn_reflns_limit_k_min -9
_diffrn_reflns_limit_l_max 41
_diffrn_reflns_limit_l_min -41
_diffrn_reflns_number 65960
_diffrn_reflns_theta_full 28.31
_diffrn_reflns_theta_max 28.31
_diffrn_reflns_theta_min 1.32
_exptl_absorpt_coefficient_mu 0.076
_exptl_absorpt_correction_T_max 0.9924
_exptl_absorpt_correction_T_min 0.9606
_exptl_absorpt_correction_type multi-scan
_exptl_absorpt_process_details SADABS
_exptl_crystal_colour colourless
_exptl_crystal_density_diffrn 1.187
_exptl_crystal_density_method 'not measured'
_exptl_crystal_description plate
_exptl_crystal_F_000 1048
_exptl_crystal_size_max 0.53
_exptl_crystal_size_mid 0.35
_exptl_crystal_size_min 0.10
_refine_diff_density_max 0.312
_refine_diff_density_min -0.152
_refine_diff_density_rms 0.037
_refine_ls_abs_structure_details 'Flack H D (1983), Acta Cryst. A39, 876-881'
_refine_ls_abs_structure_Flack 0(10)
_refine_ls_extinction_method none
_refine_ls_goodness_of_fit_ref 1.043
_refine_ls_hydrogen_treatment constr
_refine_ls_matrix_type full
_refine_ls_number_parameters 647
_refine_ls_number_reflns 7205
_refine_ls_number_restraints 1
_refine_ls_restrained_S_all 1.043
_refine_ls_R_factor_all 0.0341
_refine_ls_R_factor_gt 0.0319
_refine_ls_shift/su_max 0.001
_refine_ls_shift/su_mean 0.000
_refine_ls_structure_factor_coef Fsqd
_refine_ls_weighting_details 'calc w=1/[\s^2^(Fo^2^)+(0.0557P)^2^+0.4208P] where P=(Fo^2^+2Fc^2^)/3'
_refine_ls_weighting_scheme calc
_refine_ls_wR_factor_gt 0.0854
_refine_ls_wR_factor_ref 0.0873
_reflns_number_gt 6865
_reflns_number_total 7205
_reflns_threshold_expression >2sigma(I)
_cod_data_source_file jo502344x_si_004.cif
_cod_data_source_block 11kaw9h
_cod_depositor_comments
;
The following automatic conversions were performed:

'_symmetry_cell_setting' value 'Monoclinic' changed to 'monoclinic'
according to
/home/saulius/struct/COD-crude-data--automatic-downloads/rss-feeds/ACS/lib/dictionaries/cif_core.dic
dictionary named 'cif_core.dic' version 2.4.2 from 2011-04-26.

Automatic conversion script
Id: cif_fix_values 2935 2014-11-11 08:27:57Z andrius 

 Adding full bibliography for 4030293--4030296.cif.
;
_cod_original_sg_symbol_H-M 'P2(1)   '
_cod_database_code 4030295

loop_
_symmetry_equiv_pos_as_xyz
'x, y, z'
'-x, y+1/2, -z'

loop_
_atom_site_label
_atom_site_type_symbol
_atom_site_fract_x
_atom_site_fract_y
_atom_site_fract_z
_atom_site_U_iso_or_equiv
_atom_site_adp_type
_atom_site_occupancy
_atom_site_symmetry_multiplicity
_atom_site_calc_flag
_atom_site_refinement_flags
O1 O 1.10984(12) -0.13793(18) 0.43396(4) 0.0303(3) Uani 1 1 d .
O2 O 0.79396(11) -0.32318(17) 0.25894(4) 0.0246(2) Uani 1 1 d .
O3 O 0.70068(10) -0.39840(17) 0.06368(4) 0.0238(2) Uani 1 1 d .
O4 O 0.67885(10) -0.2720(2) -0.00219(4) 0.0308(3) Uani 1 1 d .
C1 C 1.07769(13) -0.1112(2) 0.39539(5) 0.0178(3) Uani 1 1 d .
C2 C 1.04819(14) -0.2668(2) 0.36595(5) 0.0206(3) Uani 1 1 d .
H2 H 1.0762 -0.3855 0.3744 0.025 Uiso 1 1 calc R
C3 C 0.98313(14) -0.2465(2) 0.32756(5) 0.0201(3) Uani 1 1 d .
H3 H 0.9645 -0.3520 0.3100 0.024 Uiso 1 1 calc R
C4 C 0.93793(12) -0.06127(19) 0.31097(5) 0.0144(3) Uani 1 1 d .
C5 C 1.03074(12) 0.08124(19) 0.32709(4) 0.0138(3) Uani 1 1 d .
H5 H 1.0987 0.0412 0.3145 0.017 Uiso 1 1 calc R
C6 C 1.06911(12) 0.0840(2) 0.37705(5) 0.0144(3) Uani 1 1 d .
C7 C 1.00048(13) 0.2709(2) 0.30765(5) 0.0162(3) Uani 1 1 d .
H7A H 0.9276 0.3117 0.3158 0.019 Uiso 1 1 calc R
H7B H 1.0593 0.3606 0.3196 0.019 Uiso 1 1 calc R
C8 C 0.99120(12) 0.2661(2) 0.25835(5) 0.0158(3) Uani 1 1 d .
H8A H 1.0665 0.2377 0.2506 0.019 Uiso 1 1 calc R
H8B H 0.9690 0.3896 0.2468 0.019 Uiso 1 1 calc R
C9 C 0.90518(11) 0.1239(2) 0.23647(4) 0.0132(2) Uani 1 1 d .
C10 C 0.92376(12) -0.06480(19) 0.26040(5) 0.0136(3) Uani 1 1 d .
H10 H 0.9978 -0.1107 0.2536 0.016 Uiso 1 1 calc R
C11 C 0.83624(12) -0.2028(2) 0.23893(5) 0.0162(3) Uani 1 1 d .
C12 C 0.80533(12) -0.1897(2) 0.19185(5) 0.0154(3) Uani 1 1 d .
H12 H 0.7577 -0.2827 0.1777 0.018 Uiso 1 1 calc R
C13 C 0.83956(11) -0.0554(2) 0.16728(4) 0.0134(3) Uani 1 1 d .
C14 C 0.92192(11) 0.0923(2) 0.18756(4) 0.0134(3) Uani 1 1 d .
C15 C 0.90870(13) 0.2765(2) 0.16204(5) 0.0171(3) Uani 1 1 d .
H15A H 0.8493 0.3506 0.1727 0.020 Uiso 1 1 calc R
H15B H 0.9805 0.3458 0.1684 0.020 Uiso 1 1 calc R
C16 C 0.87821(13) 0.2553(2) 0.11283(5) 0.0181(3) Uani 1 1 d .
H16A H 0.9435 0.2020 0.1012 0.022 Uiso 1 1 calc R
H16B H 0.8631 0.3783 0.0997 0.022 Uiso 1 1 calc R
C17 C 0.77434(12) 0.1322(2) 0.09974(5) 0.0161(3) Uani 1 1 d .
C18 C 0.80057(12) -0.0615(2) 0.11872(5) 0.0146(3) Uani 1 1 d .
H18 H 0.7275 -0.1305 0.1143 0.018 Uiso 1 1 calc R
C19 C 0.88316(12) -0.1722(2) 0.09520(5) 0.0169(3) Uani 1 1 d .
H19A H 0.9584 -0.1127 0.1003 0.020 Uiso 1 1 calc R
H19B H 0.8913 -0.2977 0.1075 0.020 Uiso 1 1 calc R
C20 C 0.84313(12) -0.1854(2) 0.04623(5) 0.0176(3) Uani 1 1 d .
C21 C 0.82678(13) 0.0099(2) 0.02760(5) 0.0201(3) Uani 1 1 d .
H21A H 0.9006 0.0740 0.0313 0.024 Uiso 1 1 calc R
H21B H 0.7981 0.0027 -0.0038 0.024 Uiso 1 1 calc R
C22 C 0.74384(13) 0.1198(2) 0.05011(5) 0.0196(3) Uani 1 1 d .
H22A H 0.6681 0.0632 0.0431 0.024 Uiso 1 1 calc R
H22B H 0.7389 0.2460 0.0381 0.024 Uiso 1 1 calc R
C23 C 0.82587(13) -0.0279(2) 0.32886(5) 0.0203(3) Uani 1 1 d .
H23A H 0.7652 -0.0989 0.3118 0.031 Uiso 1 1 calc R
H23B H 0.8070 0.1032 0.3268 0.031 Uiso 1 1 calc R
H23C H 0.8345 -0.0668 0.3592 0.031 Uiso 1 1 calc R
C24 C 0.99336(13) 0.1969(2) 0.40296(5) 0.0184(3) Uani 1 1 d .
H24A H 0.9175 0.1430 0.3992 0.028 Uiso 1 1 calc R
H24B H 0.9887 0.3239 0.3924 0.028 Uiso 1 1 calc R
H24C H 1.0257 0.1955 0.4337 0.028 Uiso 1 1 calc R
C25 C 1.18950(13) 0.1640(2) 0.38691(5) 0.0204(3) Uani 1 1 d .
H25A H 1.2154 0.1599 0.4182 0.031 Uiso 1 1 calc R
H25B H 1.1890 0.2917 0.3769 0.031 Uiso 1 1 calc R
H25C H 1.2406 0.0913 0.3719 0.031 Uiso 1 1 calc R
C26 C 0.78512(12) 0.1975(2) 0.23888(5) 0.0167(3) Uani 1 1 d .
H26A H 0.7792 0.2303 0.2689 0.025 Uiso 1 1 calc R
H26B H 0.7293 0.1024 0.2288 0.025 Uiso 1 1 calc R
H26C H 0.7708 0.3065 0.2204 0.025 Uiso 1 1 calc R
C27 C 1.04169(11) 0.0162(2) 0.18353(5) 0.0173(3) Uani 1 1 d .
H27A H 1.0441 -0.1161 0.1896 0.026 Uiso 1 1 calc R
H27B H 1.0984 0.0790 0.2044 0.026 Uiso 1 1 calc R
H27C H 1.0579 0.0377 0.1541 0.026 Uiso 1 1 calc R
C28 C 0.67071(12) 0.2099(2) 0.11737(5) 0.0205(3) Uani 1 1 d .
H28A H 0.6551 0.3346 0.1062 0.031 Uiso 1 1 calc R
H28B H 0.6860 0.2132 0.1491 0.031 Uiso 1 1 calc R
H28C H 0.6050 0.1313 0.1081 0.031 Uiso 1 1 calc R
C29 C 0.93089(14) -0.2902(3) 0.02431(5) 0.0257(3) Uani 1 1 d .
H29A H 0.9383 -0.4161 0.0356 0.039 Uiso 1 1 calc R
H29B H 1.0041 -0.2278 0.0305 0.039 Uiso 1 1 calc R
H29C H 0.9062 -0.2935 -0.0071 0.039 Uiso 1 1 calc R
C30 C 0.73375(13) -0.2966(2) 0.03789(5) 0.0187(3) Uani 1 1 d .
C31 C 0.57480(16) -0.3753(4) -0.01284(6) 0.0398(5) Uani 1 1 d .
H31A H 0.5925 -0.5054 -0.0163 0.060 Uiso 1 1 calc R
H31B H 0.5323 -0.3284 -0.0399 0.060 Uiso 1 1 calc R
H31C H 0.5292 -0.3619 0.0105 0.060 Uiso 1 1 calc R
O5 O 0.36500(13) 0.6317(3) 0.06407(4) 0.0457(4) Uani 1 1 d .
O6 O 0.52619(10) 0.98513(17) 0.24633(4) 0.0242(2) Uani 1 1 d .
O7 O 0.75928(11) 0.95139(18) 0.43402(4) 0.0260(3) Uani 1 1 d .
O8 O 0.78204(10) 0.84231(17) 0.50176(3) 0.0225(2) Uani 1 1 d .
C32 C 0.38781(14) 0.6157(3) 0.10327(5) 0.0260(3) Uani 1 1 d .
C33 C 0.48892(13) 0.7040(3) 0.12706(5) 0.0268(4) Uani 1 1 d .
H33 H 0.5503 0.7320 0.1121 0.032 Uiso 1 1 calc R
C34 C 0.49723(13) 0.7461(2) 0.16898(5) 0.0207(3) Uani 1 1 d .
H34 H 0.5628 0.8081 0.1827 0.025 Uiso 1 1 calc R
C35 C 0.40445(11) 0.6974(2) 0.19536(4) 0.0148(3) Uani 1 1 d .
C36 C 0.35678(12) 0.5085(2) 0.17822(5) 0.0164(3) Uani 1 1 d .
H36 H 0.4228 0.4228 0.1828 0.020 Uiso 1 1 calc R
C37 C 0.31278(13) 0.5009(2) 0.12859(5) 0.0202(3) Uani 1 1 d .
C38 C 0.27292(14) 0.4311(3) 0.20588(5) 0.0243(3) Uani 1 1 d .
H38A H 0.2406 0.3148 0.1931 0.029 Uiso 1 1 calc R
H38B H 0.2102 0.5194 0.2065 0.029 Uiso 1 1 calc R
C39 C 0.33222(14) 0.3961(3) 0.25203(5) 0.0252(4) Uani 1 1 d .
H39A H 0.3913 0.3015 0.2513 0.030 Uiso 1 1 calc R
H39B H 0.2766 0.3469 0.2695 0.030 Uiso 1 1 calc R
C40 C 0.38711(12) 0.5701(2) 0.27433(5) 0.0181(3) Uani 1 1 d .
C41 C 0.45891(11) 0.6704(2) 0.24371(4) 0.0138(3) Uani 1 1 d .
H41 H 0.5253 0.5881 0.2425 0.017 Uiso 1 1 calc R
C42 C 0.50889(12) 0.8452(2) 0.26612(5) 0.0161(3) Uani 1 1 d .
C43 C 0.53901(12) 0.8385(2) 0.31355(5) 0.0164(3) Uani 1 1 d .
H43 H 0.5715 0.9454 0.3278 0.020 Uiso 1 1 calc R
C44 C 0.52364(11) 0.6916(2) 0.33795(5) 0.0152(3) Uani 1 1 d .
C45 C 0.47033(12) 0.5168(2) 0.31728(5) 0.0180(3) Uani 1 1 d .
C46 C 0.40492(15) 0.4084(3) 0.34829(5) 0.0294(4) Uani 1 1 d .
H46A H 0.3270 0.4575 0.3454 0.035 Uiso 1 1 calc R
H46B H 0.3997 0.2783 0.3389 0.035 Uiso 1 1 calc R
C47 C 0.45742(15) 0.4152(3) 0.39647(5) 0.0288(4) Uani 1 1 d .
H47A H 0.4049 0.3564 0.4140 0.035 Uiso 1 1 calc R
H47B H 0.5285 0.3435 0.4006 0.035 Uiso 1 1 calc R
C48 C 0.48259(13) 0.6116(3) 0.41297(5) 0.0230(3) Uani 1 1 d .
C49 C 0.56723(12) 0.6989(2) 0.38623(4) 0.0162(3) Uani 1 1 d .
H49 H 0.5740 0.8317 0.3945 0.019 Uiso 1 1 calc R
C50 C 0.68656(12) 0.6145(2) 0.39710(4) 0.0164(3) Uani 1 1 d .
H50A H 0.6835 0.4842 0.3878 0.020 Uiso 1 1 calc R
H50B H 0.7383 0.6800 0.3804 0.020 Uiso 1 1 calc R
C51 C 0.73466(12) 0.6241(2) 0.44548(5) 0.0164(3) Uani 1 1 d .
C52 C 0.65150(13) 0.5316(2) 0.47167(5) 0.0209(3) Uani 1 1 d .
H52A H 0.6481 0.3984 0.4652 0.025 Uiso 1 1 calc R
H52B H 0.6794 0.5466 0.5030 0.025 Uiso 1 1 calc R
C53 C 0.53303(13) 0.6128(3) 0.46145(5) 0.0246(3) Uani 1 1 d .
H53A H 0.5352 0.7413 0.4720 0.030 Uiso 1 1 calc R
H53B H 0.4821 0.5429 0.4777 0.030 Uiso 1 1 calc R
C54 C 0.31606(13) 0.8533(2) 0.18831(5) 0.0234(3) Uani 1 1 d .
H54A H 0.3464 0.9631 0.2041 0.035 Uiso 1 1 calc R
H54B H 0.2470 0.8141 0.1990 0.035 Uiso 1 1 calc R
H54C H 0.2987 0.8816 0.1574 0.035 Uiso 1 1 calc R
C55 C 0.18906(13) 0.5593(3) 0.11537(5) 0.0280(4) Uani 1 1 d .
H55A H 0.1792 0.6857 0.1250 0.042 Uiso 1 1 calc R
H55B H 0.1398 0.4769 0.1289 0.042 Uiso 1 1 calc R
H55C H 0.1693 0.5526 0.0838 0.042 Uiso 1 1 calc R
C56 C 0.32343(17) 0.3015(3) 0.11283(6) 0.0317(4) Uani 1 1 d .
H56A H 0.2975 0.2951 0.0816 0.048 Uiso 1 1 calc R
H56B H 0.2770 0.2202 0.1279 0.048 Uiso 1 1 calc R
H56C H 0.4026 0.2625 0.1190 0.048 Uiso 1 1 calc R
C57 C 0.29108(13) 0.6970(3) 0.28464(5) 0.0271(4) Uani 1 1 d .
H57A H 0.2346 0.7113 0.2587 0.041 Uiso 1 1 calc R
H57B H 0.3223 0.8176 0.2939 0.041 Uiso 1 1 calc R
H57C H 0.2555 0.6424 0.3079 0.041 Uiso 1 1 calc R
C58 C 0.56939(14) 0.3927(2) 0.30760(5) 0.0218(3) Uani 1 1 d .
H58A H 0.6264 0.4686 0.2966 0.033 Uiso 1 1 calc R
H58B H 0.5406 0.3005 0.2858 0.033 Uiso 1 1 calc R
H58C H 0.6035 0.3309 0.3343 0.033 Uiso 1 1 calc R
C59 C 0.37464(14) 0.7278(4) 0.40772(6) 0.0367(5) Uani 1 1 d .
H59A H 0.3432 0.7366 0.3769 0.055 Uiso 1 1 calc R
H59B H 0.3924 0.8513 0.4193 0.055 Uiso 1 1 calc R
H59C H 0.3192 0.6700 0.4235 0.055 Uiso 1 1 calc R
C60 C 0.84933(13) 0.5252(2) 0.45419(5) 0.0230(3) Uani 1 1 d .
H60A H 0.9037 0.5889 0.4389 0.034 Uiso 1 1 calc R
H60B H 0.8404 0.3981 0.4438 0.034 Uiso 1 1 calc R
H60C H 0.8770 0.5254 0.4854 0.034 Uiso 1 1 calc R
C61 C 0.75768(12) 0.8238(2) 0.45852(5) 0.0175(3) Uani 1 1 d .
C62 C 0.82036(16) 1.0235(2) 0.51651(5) 0.0260(3) Uani 1 1 d .
H62A H 0.8877 1.0563 0.5038 0.039 Uiso 1 1 calc R
H62B H 0.8389 1.0234 0.5482 0.039 Uiso 1 1 calc R
H62C H 0.7604 1.1134 0.5075 0.039 Uiso 1 1 calc R

loop_
_atom_site_aniso_label
_atom_site_aniso_U_11
_atom_site_aniso_U_22
_atom_site_aniso_U_33
_atom_site_aniso_U_23
_atom_site_aniso_U_13
_atom_site_aniso_U_12
O1 0.0485(7) 0.0209(6) 0.0192(6) 0.0028(5) -0.0020(5) 0.0008(6)
O2 0.0351(6) 0.0174(5) 0.0207(5) 0.0034(4) 0.0024(5) -0.0111(5)
O3 0.0297(6) 0.0202(6) 0.0204(5) 0.0033(5) 0.0003(4) -0.0049(5)
O4 0.0263(6) 0.0461(8) 0.0176(5) 0.0067(5) -0.0047(4) -0.0146(6)
C1 0.0214(7) 0.0151(7) 0.0168(7) 0.0011(5) 0.0032(5) 0.0009(6)
C2 0.0290(8) 0.0108(6) 0.0217(7) 0.0029(5) 0.0029(6) 0.0012(6)
C3 0.0309(8) 0.0099(6) 0.0187(7) -0.0002(5) 0.0018(6) -0.0016(6)
C4 0.0180(6) 0.0100(6) 0.0153(6) 0.0009(5) 0.0026(5) -0.0022(5)
C5 0.0172(6) 0.0107(6) 0.0141(6) 0.0006(5) 0.0040(5) -0.0010(5)
C6 0.0168(6) 0.0120(6) 0.0146(6) 0.0008(5) 0.0027(5) -0.0014(5)
C7 0.0206(7) 0.0099(6) 0.0176(7) 0.0002(5) 0.0018(5) -0.0013(5)
C8 0.0194(6) 0.0103(6) 0.0172(6) 0.0016(5) 0.0020(5) -0.0032(5)
C9 0.0146(6) 0.0098(6) 0.0153(6) 0.0010(5) 0.0026(5) -0.0005(5)
C10 0.0152(6) 0.0100(6) 0.0155(6) 0.0007(5) 0.0022(5) -0.0007(5)
C11 0.0186(6) 0.0116(6) 0.0181(7) 0.0006(5) 0.0021(5) -0.0016(5)
C12 0.0158(6) 0.0128(6) 0.0170(6) -0.0008(5) 0.0009(5) -0.0018(5)
C13 0.0112(6) 0.0133(6) 0.0157(6) -0.0006(5) 0.0016(5) 0.0017(5)
C14 0.0125(6) 0.0127(6) 0.0152(6) 0.0008(5) 0.0026(5) -0.0010(5)
C15 0.0199(7) 0.0131(6) 0.0182(7) 0.0032(5) 0.0026(5) -0.0025(5)
C16 0.0211(7) 0.0151(7) 0.0180(7) 0.0040(5) 0.0026(5) -0.0022(6)
C17 0.0154(6) 0.0154(6) 0.0167(6) 0.0027(5) 0.0005(5) 0.0013(5)
C18 0.0135(6) 0.0150(6) 0.0150(6) 0.0010(5) 0.0011(5) -0.0005(5)
C19 0.0155(6) 0.0187(7) 0.0158(6) -0.0003(5) 0.0000(5) 0.0021(5)
C20 0.0168(6) 0.0216(7) 0.0142(6) -0.0001(6) 0.0020(5) 0.0010(6)
C21 0.0208(7) 0.0231(8) 0.0160(7) 0.0029(6) 0.0017(5) -0.0035(6)
C22 0.0205(7) 0.0188(7) 0.0185(7) 0.0044(6) -0.0009(5) 0.0012(6)
C23 0.0205(7) 0.0221(7) 0.0195(7) -0.0008(6) 0.0066(6) -0.0059(6)
C24 0.0231(7) 0.0148(6) 0.0182(7) -0.0026(6) 0.0054(5) -0.0007(6)
C25 0.0180(7) 0.0225(8) 0.0203(7) -0.0007(6) 0.0015(5) -0.0044(6)
C26 0.0165(6) 0.0140(6) 0.0198(7) 0.0013(6) 0.0037(5) 0.0024(5)
C27 0.0128(6) 0.0206(7) 0.0186(7) -0.0017(6) 0.0024(5) -0.0005(5)
C28 0.0184(7) 0.0192(7) 0.0240(7) 0.0033(6) 0.0029(5) 0.0044(6)
C29 0.0225(7) 0.0347(9) 0.0208(7) -0.0037(7) 0.0055(6) 0.0048(7)
C30 0.0204(7) 0.0194(7) 0.0157(6) -0.0010(6) 0.0007(5) 0.0016(6)
C31 0.0320(9) 0.0580(14) 0.0258(8) 0.0057(9) -0.0072(7) -0.0213(10)
O5 0.0445(8) 0.0731(11) 0.0181(6) 0.0021(7) 0.0004(5) -0.0282(8)
O6 0.0333(6) 0.0161(5) 0.0219(5) 0.0024(4) 0.0003(5) -0.0054(5)
O7 0.0363(7) 0.0228(6) 0.0187(5) -0.0001(5) 0.0031(5) -0.0093(5)
O8 0.0322(6) 0.0187(5) 0.0149(5) -0.0027(4) -0.0019(4) -0.0008(5)
C32 0.0240(7) 0.0365(9) 0.0174(7) -0.0006(7) 0.0035(6) -0.0069(7)
C33 0.0197(7) 0.0393(10) 0.0224(7) 0.0002(7) 0.0063(6) -0.0093(7)
C34 0.0166(6) 0.0256(8) 0.0197(7) 0.0014(6) 0.0026(5) -0.0061(6)
C35 0.0131(6) 0.0163(6) 0.0150(6) -0.0005(5) 0.0025(5) -0.0009(5)
C36 0.0147(6) 0.0180(7) 0.0161(7) -0.0004(5) 0.0012(5) -0.0023(5)
C37 0.0178(7) 0.0256(8) 0.0167(7) -0.0005(6) 0.0009(5) -0.0043(6)
C38 0.0223(7) 0.0315(9) 0.0179(7) 0.0000(6) -0.0003(6) -0.0132(7)
C39 0.0270(8) 0.0291(9) 0.0185(7) 0.0033(6) -0.0003(6) -0.0172(7)
C40 0.0153(6) 0.0240(8) 0.0149(6) 0.0005(6) 0.0023(5) -0.0063(6)
C41 0.0124(6) 0.0147(7) 0.0145(6) -0.0005(5) 0.0023(5) -0.0022(5)
C42 0.0141(6) 0.0155(6) 0.0188(7) -0.0016(6) 0.0024(5) -0.0002(5)
C43 0.0166(6) 0.0145(6) 0.0178(7) -0.0034(5) 0.0018(5) -0.0006(5)
C44 0.0116(6) 0.0192(7) 0.0154(6) -0.0026(5) 0.0037(5) -0.0007(5)
C45 0.0184(7) 0.0194(7) 0.0159(6) 0.0006(6) 0.0012(5) -0.0074(6)
C46 0.0300(8) 0.0378(10) 0.0195(7) 0.0054(7) 0.0004(6) -0.0206(8)
C47 0.0281(8) 0.0401(10) 0.0175(7) 0.0045(7) 0.0016(6) -0.0196(8)
C48 0.0175(7) 0.0366(9) 0.0156(7) 0.0002(7) 0.0047(5) -0.0050(7)
C49 0.0164(6) 0.0187(7) 0.0139(6) -0.0014(5) 0.0029(5) -0.0023(6)
C50 0.0163(6) 0.0177(7) 0.0151(6) -0.0018(6) 0.0023(5) -0.0018(5)
C51 0.0175(6) 0.0172(7) 0.0145(6) -0.0013(5) 0.0025(5) -0.0006(6)
C52 0.0237(7) 0.0230(8) 0.0160(7) 0.0015(6) 0.0026(5) -0.0050(6)
C53 0.0212(7) 0.0381(10) 0.0155(7) 0.0004(7) 0.0059(5) -0.0045(7)
C54 0.0215(7) 0.0238(8) 0.0233(7) -0.0007(6) -0.0015(6) 0.0071(6)
C55 0.0197(7) 0.0417(10) 0.0208(7) -0.0009(7) -0.0032(6) -0.0025(7)
C56 0.0400(10) 0.0314(10) 0.0213(8) -0.0079(7) -0.0031(7) -0.0014(8)
C57 0.0142(6) 0.0475(11) 0.0201(7) -0.0019(7) 0.0044(5) 0.0000(7)
C58 0.0293(8) 0.0135(7) 0.0207(7) -0.0018(6) -0.0022(6) -0.0006(6)
C59 0.0190(7) 0.0693(15) 0.0230(8) 0.0026(9) 0.0069(6) 0.0066(9)
C60 0.0222(7) 0.0262(8) 0.0201(7) -0.0015(6) 0.0017(6) 0.0065(6)
C61 0.0165(6) 0.0210(7) 0.0151(6) -0.0022(6) 0.0024(5) -0.0019(6)
C62 0.0350(9) 0.0195(8) 0.0214(7) -0.0063(6) -0.0027(6) -0.0011(7)

loop_
_atom_type_symbol
_atom_type_description
_atom_type_scat_dispersion_real
_atom_type_scat_dispersion_imag
_atom_type_scat_source
C C 0.0033 0.0000 'International Tables Vol C Tables 4.2.6.8 and 6.1.1.4'
H H 0.0000 0.0000 'International Tables Vol C Tables 4.2.6.8 and 6.1.1.4'
O O 0.0106 0.0000 'International Tables Vol C Tables 4.2.6.8 and 6.1.1.4'

loop_
_geom_angle_atom_site_label_1
_geom_angle_atom_site_label_2
_geom_angle_atom_site_label_3
_geom_angle
C30 O4 C31 115.43(13)
O1 C1 C2 120.29(14)
O1 C1 C6 120.66(14)
C2 C1 C6 119.04(12)
C3 C2 C1 121.98(14)
C3 C2 H2 119.0
C1 C2 H2 119.0
C2 C3 C4 122.38(14)
C2 C3 H3 118.8
C4 C3 H3 118.8
C3 C4 C5 106.44(11)
C3 C4 C23 107.48(12)
C5 C4 C23 113.35(12)
C3 C4 C10 108.05(12)
C5 C4 C10 107.61(11)
C23 C4 C10 113.56(12)
C7 C5 C4 111.11(11)
C7 C5 C6 113.71(11)
C4 C5 C6 115.00(11)
C7 C5 H5 105.3
C4 C5 H5 105.3
C6 C5 H5 105.3
C1 C6 C24 108.05(12)
C1 C6 C25 105.55(12)
C24 C6 C25 107.50(12)
C1 C6 C5 110.86(11)
C24 C6 C5 115.15(12)
C25 C6 C5 109.25(11)
C8 C7 C5 110.87(12)
C8 C7 H7A 109.5
C5 C7 H7A 109.5
C8 C7 H7B 109.5
C5 C7 H7B 109.5
H7A C7 H7B 108.1
C7 C8 C9 113.80(12)
C7 C8 H8A 108.8
C9 C8 H8A 108.8
C7 C8 H8B 108.8
C9 C8 H8B 108.8
H8A C8 H8B 107.7
C8 C9 C26 107.98(12)
C8 C9 C10 109.85(11)
C26 C9 C10 110.31(11)
C8 C9 C14 110.49(11)
C26 C9 C14 110.53(11)
C10 C9 C14 107.68(11)
C11 C10 C9 109.16(11)
C11 C10 C4 114.57(11)
C9 C10 C4 117.06(11)
C11 C10 H10 104.9
C9 C10 H10 104.9
C4 C10 H10 104.9
O2 C11 C12 119.77(13)
O2 C11 C10 123.51(13)
C12 C11 C10 116.70(12)
C13 C12 C11 124.64(13)
C13 C12 H12 117.7
C11 C12 H12 117.7
C12 C13 C18 118.36(13)
C12 C13 C14 120.48(12)
C18 C13 C14 121.04(12)
C13 C14 C15 112.57(11)
C13 C14 C27 105.08(11)
C15 C14 C27 106.74(11)
C13 C14 C9 109.45(11)
C15 C14 C9 110.52(11)
C27 C14 C9 112.38(11)
C16 C15 C14 114.67(12)
C16 C15 H15A 108.6
C14 C15 H15A 108.6
C16 C15 H15B 108.6
C14 C15 H15B 108.6
H15A C15 H15B 107.6
C15 C16 C17 112.70(12)
C15 C16 H16A 109.1
C17 C16 H16A 109.1
C15 C16 H16B 109.1
C17 C16 H16B 109.1
H16A C16 H16B 107.8
C16 C17 C28 110.75(13)
C16 C17 C22 111.16(12)
C28 C17 C22 107.49(11)
C16 C17 C18 108.69(11)
C28 C17 C18 109.04(12)
C22 C17 C18 109.68(12)
C13 C18 C17 111.79(12)
C13 C18 C19 111.60(11)
C17 C18 C19 113.65(12)
C13 C18 H18 106.4
C17 C18 H18 106.4
C19 C18 H18 106.4
C20 C19 C18 112.38(12)
C20 C19 H19A 109.1
C18 C19 H19A 109.1
C20 C19 H19B 109.1
C18 C19 H19B 109.1
H19A C19 H19B 107.9
C30 C20 C19 109.47(12)
C30 C20 C21 111.62(12)
C19 C20 C21 108.77(12)
C30 C20 C29 106.68(13)
C19 C20 C29 110.05(12)
C21 C20 C29 110.23(13)
C22 C21 C20 111.36(12)
C22 C21 H21A 109.4
C20 C21 H21A 109.4
C22 C21 H21B 109.4
C20 C21 H21B 109.4
H21A C21 H21B 108.0
C21 C22 C17 114.99(12)
C21 C22 H22A 108.5
C17 C22 H22A 108.5
C21 C22 H22B 108.5
C17 C22 H22B 108.5
H22A C22 H22B 107.5
C4 C23 H23A 109.5
C4 C23 H23B 109.5
H23A C23 H23B 109.5
C4 C23 H23C 109.5
H23A C23 H23C 109.5
H23B C23 H23C 109.5
C6 C24 H24A 109.5
C6 C24 H24B 109.5
H24A C24 H24B 109.5
C6 C24 H24C 109.5
H24A C24 H24C 109.5
H24B C24 H24C 109.5
C6 C25 H25A 109.5
C6 C25 H25B 109.5
H25A C25 H25B 109.5
C6 C25 H25C 109.5
H25A C25 H25C 109.5
H25B C25 H25C 109.5
C9 C26 H26A 109.5
C9 C26 H26B 109.5
H26A C26 H26B 109.5
C9 C26 H26C 109.5
H26A C26 H26C 109.5
H26B C26 H26C 109.5
C14 C27 H27A 109.5
C14 C27 H27B 109.5
H27A C27 H27B 109.5
C14 C27 H27C 109.5
H27A C27 H27C 109.5
H27B C27 H27C 109.5
C17 C28 H28A 109.5
C17 C28 H28B 109.5
H28A C28 H28B 109.5
C17 C28 H28C 109.5
H28A C28 H28C 109.5
H28B C28 H28C 109.5
C20 C29 H29A 109.5
C20 C29 H29B 109.5
H29A C29 H29B 109.5
C20 C29 H29C 109.5
H29A C29 H29C 109.5
H29B C29 H29C 109.5
O3 C30 O4 123.01(14)
O3 C30 C20 124.88(13)
O4 C30 C20 112.10(13)
O4 C31 H31A 109.5
O4 C31 H31B 109.5
H31A C31 H31B 109.5
O4 C31 H31C 109.5
H31A C31 H31C 109.5
H31B C31 H31C 109.5
C61 O8 C62 114.91(13)
O5 C32 C33 120.56(16)
O5 C32 C37 120.73(15)
C33 C32 C37 118.70(13)
C34 C33 C32 122.02(14)
C34 C33 H33 119.0
C32 C33 H33 119.0
C33 C34 C35 121.74(14)
C33 C34 H34 119.1
C35 C34 H34 119.1
C34 C35 C54 107.02(13)
C34 C35 C36 106.25(12)
C54 C35 C36 113.13(12)
C34 C35 C41 108.68(11)
C54 C35 C41 113.98(12)
C36 C35 C41 107.43(11)
C38 C36 C35 111.72(12)
C38 C36 C37 113.37(12)
C35 C36 C37 115.16(12)
C38 C36 H36 105.2
C35 C36 H36 105.2
C37 C36 H36 105.2
C32 C37 C55 109.11(14)
C32 C37 C56 105.35(14)
C55 C37 C56 107.28(15)
C32 C37 C36 110.94(12)
C55 C37 C36 115.08(13)
C56 C37 C36 108.56(13)
C36 C38 C39 110.09(12)
C36 C38 H38A 109.6
C39 C38 H38A 109.6
C36 C38 H38B 109.6
C39 C38 H38B 109.6
H38A C38 H38B 108.2
C38 C39 C40 113.22(14)
C38 C39 H39A 108.9
C40 C39 H39A 108.9
C38 C39 H39B 108.9
C40 C39 H39B 108.9
H39A C39 H39B 107.7
C39 C40 C57 107.71(13)
C39 C40 C41 110.08(12)
C57 C40 C41 110.17(14)
C39 C40 C45 110.48(13)
C57 C40 C45 111.10(12)
C41 C40 C45 107.32(11)
C42 C41 C40 108.77(11)
C42 C41 C35 114.50(12)
C40 C41 C35 117.57(11)
C42 C41 H41 104.9
C40 C41 H41 104.9
C35 C41 H41 104.9
O6 C42 C43 120.05(14)
O6 C42 C41 122.99(13)
C43 C42 C41 116.94(12)
C44 C43 C42 124.34(14)
C44 C43 H43 117.8
C42 C43 H43 117.8
C43 C44 C49 118.64(13)
C43 C44 C45 120.63(13)
C49 C44 C45 120.62(13)
C44 C45 C46 112.28(13)
C44 C45 C58 106.51(12)
C46 C45 C58 107.34(14)
C44 C45 C40 108.83(12)
C46 C45 C40 109.84(12)
C58 C45 C40 112.04(12)
C47 C46 C45 115.07(13)
C47 C46 H46A 108.5
C45 C46 H46A 108.5
C47 C46 H46B 108.5
C45 C46 H46B 108.5
H46A C46 H46B 107.5
C48 C47 C46 112.85(15)
C48 C47 H47A 109.0
C46 C47 H47A 109.0
C48 C47 H47B 109.0
C46 C47 H47B 109.0
H47A C47 H47B 107.8
C59 C48 C47 111.01(15)
C59 C48 C53 107.48(13)
C47 C48 C53 111.29(14)
C59 C48 C49 109.09(15)
C47 C48 C49 108.25(13)
C53 C48 C49 109.70(12)
C44 C49 C48 111.54(11)
C44 C49 C50 111.78(11)
C48 C49 C50 112.22(13)
C44 C49 H49 107.0
C48 C49 H49 107.0
C50 C49 H49 107.0
C51 C50 C49 113.25(11)
C51 C50 H50A 108.9
C49 C50 H50A 108.9
C51 C50 H50B 108.9
C49 C50 H50B 108.9
H50A C50 H50B 107.7
C61 C51 C50 109.43(12)
C61 C51 C52 112.40(13)
C50 C51 C52 109.12(12)
C61 C51 C60 106.18(12)
C50 C51 C60 110.17(12)
C52 C51 C60 109.51(13)
C53 C52 C51 112.09(13)
C53 C52 H52A 109.2
C51 C52 H52A 109.2
C53 C52 H52B 109.2
C51 C52 H52B 109.2
H52A C52 H52B 107.9
C52 C53 C48 114.63(13)
C52 C53 H53A 108.6
C48 C53 H53A 108.6
C52 C53 H53B 108.6
C48 C53 H53B 108.6
H53A C53 H53B 107.6
C35 C54 H54A 109.5
C35 C54 H54B 109.5
H54A C54 H54B 109.5
C35 C54 H54C 109.5
H54A C54 H54C 109.5
H54B C54 H54C 109.5
C37 C55 H55A 109.5
C37 C55 H55B 109.5
H55A C55 H55B 109.5
C37 C55 H55C 109.5
H55A C55 H55C 109.5
H55B C55 H55C 109.5
C37 C56 H56A 109.5
C37 C56 H56B 109.5
H56A C56 H56B 109.5
C37 C56 H56C 109.5
H56A C56 H56C 109.5
H56B C56 H56C 109.5
C40 C57 H57A 109.5
C40 C57 H57B 109.5
H57A C57 H57B 109.5
C40 C57 H57C 109.5
H57A C57 H57C 109.5
H57B C57 H57C 109.5
C45 C58 H58A 109.5
C45 C58 H58B 109.5
H58A C58 H58B 109.5
C45 C58 H58C 109.5
H58A C58 H58C 109.5
H58B C58 H58C 109.5
C48 C59 H59A 109.5
C48 C59 H59B 109.5
H59A C59 H59B 109.5
C48 C59 H59C 109.5
H59A C59 H59C 109.5
H59B C59 H59C 109.5
C51 C60 H60A 109.5
C51 C60 H60B 109.5
H60A C60 H60B 109.5
C51 C60 H60C 109.5
H60A C60 H60C 109.5
H60B C60 H60C 109.5
O7 C61 O8 122.58(15)
O7 C61 C51 125.80(13)
O8 C61 C51 111.56(13)
O8 C62 H62A 109.5
O8 C62 H62B 109.5
H62A C62 H62B 109.5
O8 C62 H62C 109.5
H62A C62 H62C 109.5
H62B C62 H62C 109.5

loop_
_geom_bond_atom_site_label_1
_geom_bond_atom_site_label_2
_geom_bond_distance
O1 C1 1.2236(19)
O2 C11 1.2284(18)
O3 C30 1.204(2)
O4 C30 1.3355(18)
O4 C31 1.450(2)
C1 C2 1.468(2)
C1 C6 1.529(2)
C2 C3 1.336(2)
C2 H2 0.9500
C3 C4 1.514(2)
C3 H3 0.9500
C4 C5 1.5474(19)
C4 C23 1.548(2)
C4 C10 1.5635(19)
C5 C7 1.529(2)
C5 C6 1.5591(19)
C5 H5 1.0000
C6 C24 1.541(2)
C6 C25 1.542(2)
C7 C8 1.528(2)
C7 H7A 0.9900
C7 H7B 0.9900
C8 C9 1.5448(19)
C8 H8A 0.9900
C8 H8B 0.9900
C9 C26 1.5466(19)
C9 C10 1.5627(19)
C9 C14 1.5873(19)
C10 C11 1.5309(19)
C10 H10 1.0000
C11 C12 1.4646(19)
C12 C13 1.344(2)
C12 H12 0.9500
C13 C18 1.5190(19)
C13 C14 1.5295(19)
C14 C15 1.556(2)
C14 C27 1.5600(19)
C15 C16 1.533(2)
C15 H15A 0.9900
C15 H15B 0.9900
C16 C17 1.537(2)
C16 H16A 0.9900
C16 H16B 0.9900
C17 C28 1.539(2)
C17 C22 1.541(2)
C17 C18 1.543(2)
C18 C19 1.545(2)
C18 H18 1.0000
C19 C20 1.5356(19)
C19 H19A 0.9900
C19 H19B 0.9900
C20 C30 1.528(2)
C20 C21 1.537(2)
C20 C29 1.540(2)
C21 C22 1.527(2)
C21 H21A 0.9900
C21 H21B 0.9900
C22 H22A 0.9900
C22 H22B 0.9900
C23 H23A 0.9800
C23 H23B 0.9800
C23 H23C 0.9800
C24 H24A 0.9800
C24 H24B 0.9800
C24 H24C 0.9800
C25 H25A 0.9800
C25 H25B 0.9800
C25 H25C 0.9800
C26 H26A 0.9800
C26 H26B 0.9800
C26 H26C 0.9800
C27 H27A 0.9800
C27 H27B 0.9800
C27 H27C 0.9800
C28 H28A 0.9800
C28 H28B 0.9800
C28 H28C 0.9800
C29 H29A 0.9800
C29 H29B 0.9800
C29 H29C 0.9800
C31 H31A 0.9800
C31 H31B 0.9800
C31 H31C 0.9800
O5 C32 1.219(2)
O6 C42 1.2251(19)
O7 C61 1.205(2)
O8 C61 1.3450(17)
O8 C62 1.448(2)
C32 C33 1.469(2)
C32 C37 1.531(2)
C33 C34 1.334(2)
C33 H33 0.9500
C34 C35 1.5215(19)
C34 H34 0.9500
C35 C54 1.544(2)
C35 C36 1.552(2)
C35 C41 1.5645(19)
C36 C38 1.528(2)
C36 C37 1.561(2)
C36 H36 1.0000
C37 C55 1.536(2)
C37 C56 1.543(3)
C38 C39 1.529(2)
C38 H38A 0.9900
C38 H38B 0.9900
C39 C40 1.543(2)
C39 H39A 0.9900
C39 H39B 0.9900
C40 C57 1.546(2)
C40 C41 1.5605(19)
C40 C45 1.593(2)
C41 C42 1.529(2)
C41 H41 1.0000
C42 C43 1.472(2)
C43 C44 1.342(2)
C43 H43 0.9500
C44 C49 1.5206(19)
C44 C45 1.522(2)
C45 C46 1.550(2)
C45 C58 1.557(2)
C46 C47 1.542(2)
C46 H46A 0.9900
C46 H46B 0.9900
C47 C48 1.534(3)
C47 H47A 0.9900
C47 H47B 0.9900
C48 C59 1.532(3)
C48 C53 1.543(2)
C48 C49 1.544(2)
C49 C50 1.545(2)
C49 H49 1.0000
C50 C51 1.5353(19)
C50 H50A 0.9900
C50 H50B 0.9900
C51 C61 1.522(2)
C51 C52 1.536(2)
C51 C60 1.538(2)
C52 C53 1.525(2)
C52 H52A 0.9900
C52 H52B 0.9900
C53 H53A 0.9900
C53 H53B 0.9900
C54 H54A 0.9800
C54 H54B 0.9800
C54 H54C 0.9800
C55 H55A 0.9800
C55 H55B 0.9800
C55 H55C 0.9800
C56 H56A 0.9800
C56 H56B 0.9800
C56 H56C 0.9800
C57 H57A 0.9800
C57 H57B 0.9800
C57 H57C 0.9800
C58 H58A 0.9800
C58 H58B 0.9800
C58 H58C 0.9800
C59 H59A 0.9800
C59 H59B 0.9800
C59 H59C 0.9800
C60 H60A 0.9800
C60 H60B 0.9800
C60 H60C 0.9800
C62 H62A 0.9800
C62 H62B 0.9800
C62 H62C 0.9800
